data_4325751
loop_
_publ_author_name
'Xu Zhang'
'Wen Luo'
'Ya-Ping Zhang'
'Jian-Bing Jiang'
'Qin-Yu Zhu'
'Jie Dai'

_publ_section_title
;
 Indium-Sulfur Supertetrahedral Polymers Integrated with [M(phen)3]2+
 Cations (M = Ni and Fe)
;
_journal_name_full 'Inorganic Chemistry'
_journal_page_first 6972
_journal_page_last 6978
_journal_paper_doi 10.1021/ic200157v
_journal_volume 50
_journal_year 2011
_chemical_formula_sum 'C216 H152 In20 N36 Ni4 O4 S37'
_chemical_formula_weight 7033.20
_chemical_name_systematic
; 
 ? 
;
_space_group_IT_number 15
_symmetry_cell_setting monoclinic
_symmetry_space_group_name_Hall '-C 2yc'
_symmetry_space_group_name_H-M 'C 1 2/c 1'
_atom_sites_solution_hydrogens geom
_atom_sites_solution_primary direct
_atom_sites_solution_secondary difmap
_audit_creation_method SHELXL-97
_cell_angle_alpha 90.00
_cell_angle_beta 108.405(16)
_cell_angle_gamma 90.00
_cell_formula_units_Z 4
_cell_length_a 39.53(4)
_cell_length_b 17.169(16)
_cell_length_c 35.34(2)
_cell_measurement_reflns_used 26732
_cell_measurement_temperature 223(2)
_cell_measurement_theta_max 27.5
_cell_measurement_theta_min 3.0
_cell_volume 22758(3)
_computing_structure_refinement 'SHELXL-97 (Sheldrick, 1997)'
_computing_structure_solution 'SHELXS-97 (Sheldrick, 1990)'
_diffrn_ambient_temperature 223(2)
_diffrn_detector_area_resol_mean 14.63
_diffrn_measured_fraction_theta_full 0.994
_diffrn_measured_fraction_theta_max 0.994
_diffrn_measurement_device_type 'Rigaku Saturn'
_diffrn_measurement_method \w
_diffrn_radiation_monochromator graphite
_diffrn_radiation_source 'fine-focus sealed tube'
_diffrn_radiation_type MoK\a
_diffrn_radiation_wavelength 0.71075
_diffrn_reflns_av_R_equivalents 0.1066
_diffrn_reflns_av_sigmaI/netI 0.1476
_diffrn_reflns_limit_h_max 46
_diffrn_reflns_limit_h_min -44
_diffrn_reflns_limit_k_max 19
_diffrn_reflns_limit_k_min -20
_diffrn_reflns_limit_l_max 42
_diffrn_reflns_limit_l_min -36
_diffrn_reflns_number 53812
_diffrn_reflns_theta_full 25.00
_diffrn_reflns_theta_max 25.00
_diffrn_reflns_theta_min 3.02
_exptl_absorpt_coefficient_mu 2.707
_exptl_absorpt_correction_T_max 0.9232
_exptl_absorpt_correction_T_min 0.7735
_exptl_absorpt_correction_type multi-scan
_exptl_absorpt_process_details 'Jacobson, R. (1998) Private communication'
_exptl_crystal_colour Red
_exptl_crystal_density_diffrn 2.053
_exptl_crystal_description Block
_exptl_crystal_F_000 13664
_exptl_crystal_size_max 0.10
_exptl_crystal_size_mid 0.10
_exptl_crystal_size_min 0.03
_platon_squeeze_details
;
;
_refine_diff_density_max 0.976
_refine_diff_density_min -0.947
_refine_diff_density_rms 0.182
_refine_ls_extinction_method none
_refine_ls_goodness_of_fit_ref 0.984
_refine_ls_hydrogen_treatment constr
_refine_ls_matrix_type full
_refine_ls_number_parameters 1129
_refine_ls_number_reflns 19943
_refine_ls_number_restraints 20
_refine_ls_restrained_S_all 0.985
_refine_ls_R_factor_all 0.1434
_refine_ls_R_factor_gt 0.0758
_refine_ls_shift/su_max 0.012
_refine_ls_shift/su_mean 0.000
_refine_ls_structure_factor_coef Fsqd
_refine_ls_weighting_details 'calc w=1/[\s^2^(Fo^2^)+(0.0290P)^2^+260.9682P] where P=(Fo^2^+2Fc^2^)/3'
_refine_ls_weighting_scheme calc
_refine_ls_wR_factor_gt 0.1274
_refine_ls_wR_factor_ref 0.1554
_reflns_number_gt 11336
_reflns_number_total 19943
_reflns_threshold_expression >2sigma(I)
_cod_data_source_file ic200157v_si_002_2.cif
_cod_data_source_block Mp-InS-5
_cod_original_cell_volume 22753(35)
_cod_original_sg_symbol_Hall '-C 2yc '
_cod_original_sg_symbol_H-M 'C 2/c '
_cod_database_code 4325751

loop_
_symmetry_equiv_pos_as_xyz
'x, y, z'
'-x, y, -z+1/2'
'x+1/2, y+1/2, z'
'-x+1/2, y+1/2, -z+1/2'
'-x, -y, -z'
'x, -y, z-1/2'
'-x+1/2, -y+1/2, -z'
'x+1/2, -y+1/2, z-1/2'

loop_
_atom_site_label
_atom_site_type_symbol
_atom_site_fract_x
_atom_site_fract_y
_atom_site_fract_z
_atom_site_U_iso_or_equiv
_atom_site_adp_type
_atom_site_occupancy
_atom_site_symmetry_multiplicity
_atom_site_calc_flag
_atom_site_refinement_flags
In1 In 0.58420(3) 0.09093(5) 0.08482(3) 0.0321(2) Uani 1 1 d .
In2 In 0.64729(2) 0.26677(5) 0.12123(3) 0.0292(2) Uani 1 1 d .
In3 In 0.64420(3) 0.07965(5) 0.19246(3) 0.0318(2) Uani 1 1 d .
In4 In 0.56162(2) 0.23791(5) 0.15755(3) 0.0300(2) Uani 1 1 d .
In5 In 0.71610(2) 0.43049(5) 0.16621(3) 0.0278(2) Uani 1 1 d .
In6 In 0.71172(2) 0.26244(5) 0.23697(3) 0.0298(2) Uani 1 1 d .
In7 In 0.63053(2) 0.41906(5) 0.20289(3) 0.0281(2) Uani 1 1 d .
In8 In 0.70578(3) 0.08549(6) 0.30361(3) 0.0313(2) Uani 1 1 d .
In9 In 0.62511(2) 0.23054(5) 0.27291(3) 0.0298(2) Uani 1 1 d .
In10 In 0.54608(2) 0.38245(5) 0.23427(3) 0.0300(2) Uani 1 1 d .
Ni1 Ni 0.70121(5) 0.50171(10) 0.45308(5) 0.0327(4) Uani 1 1 d .
Ni2 Ni 0.56300(5) 0.71023(10) 0.09210(6) 0.0366(5) Uani 1 1 d .
S1 S 0.55359(12) 0.0199(3) 0.02255(14) 0.0623(13) Uani 1 1 d .
S2 S 0.62026(10) 0.1860(2) 0.06363(11) 0.0366(9) Uani 1 1 d .
S3 S 0.61840(11) -0.0004(2) 0.13455(12) 0.0431(10) Uani 1 1 d .
S4 S 0.53489(9) 0.1510(2) 0.10291(12) 0.0367(9) Uani 1 1 d .
S5 S 0.68550(9) 0.36079(19) 0.10453(10) 0.0297(8) Uani 1 1 d .
S6 S 0.68322(9) 0.1802(2) 0.17663(11) 0.0310(8) Uani 1 1 d .
S7 S 0.60082(9) 0.33848(19) 0.14167(10) 0.0296(8) Uani 1 1 d .
S8 S 0.68152(12) 0.0010(2) 0.24551(12) 0.0465(11) Uani 1 1 d .
S9 S 0.59672(9) 0.1501(2) 0.21271(11) 0.0332(8) Uani 1 1 d .
S10 S 0.51529(9) 0.3067(2) 0.17435(12) 0.0399(10) Uani 1 1 d .
S11 S 0.75244(9) 0.3491(2) 0.22020(12) 0.0401(10) Uani 1 1 d .
S12 S 0.67238(9) 0.50793(19) 0.18835(11) 0.0295(8) Uani 1 1 d .
S13 S 0.74631(9) 0.1822(2) 0.29127(12) 0.0440(10) Uani 1 1 d .
S14 S 0.66516(9) 0.33137(19) 0.25859(11) 0.0299(8) Uani 1 1 d .
S15 S 0.58510(9) 0.4860(2) 0.22196(12) 0.0347(9) Uani 1 1 d .
S16 S 0.74490(9) 0.0116(2) 0.35943(11) 0.0356(9) Uani 1 1 d .
S17 S 0.65738(9) 0.1427(2) 0.32565(11) 0.0363(9) Uani 1 1 d .
S18 S 0.57882(9) 0.2985(2) 0.29105(11) 0.0364(9) Uani 1 1 d .
S19 S 0.5000 0.4578(3) 0.2500 0.0364(13) Uani 1 2 d S
N1 N 0.7348(3) 0.5716(6) 0.4332(3) 0.032(3) Uani 1 1 d .
N2 N 0.6948(3) 0.6082(7) 0.4778(3) 0.033(3) Uani 1 1 d .
N3 N 0.6581(3) 0.5200(6) 0.4020(4) 0.033(3) Uani 1 1 d .
N4 N 0.6617(3) 0.4433(6) 0.4691(3) 0.034(3) Uani 1 1 d .
N5 N 0.7136(3) 0.4025(6) 0.4252(3) 0.032(3) Uani 1 1 d .
N6 N 0.7427(3) 0.4549(6) 0.4999(3) 0.034(3) Uani 1 1 d .
N7 N 0.5962(3) 0.7814(7) 0.0711(4) 0.040(3) Uani 1 1 d .
N8 N 0.6054(3) 0.7189(7) 0.1429(4) 0.043(3) Uani 1 1 d .
N9 N 0.5366(3) 0.8030(7) 0.1082(4) 0.044(3) Uani 1 1 d .
N10 N 0.5314(3) 0.6491(6) 0.1214(3) 0.033(3) Uani 1 1 d .
N11 N 0.5237(3) 0.7000(7) 0.0365(4) 0.039(3) Uani 1 1 d .
N12 N 0.5790(3) 0.6083(6) 0.0713(3) 0.032(3) Uani 1 1 d .
N13 N 1.3497(5) -0.2501(8) 0.1433(5) 0.070(4) Uani 1 1 d .
N14 N 1.3833(3) -0.3046(9) 0.0920(5) 0.067(4) Uani 1 1 d .
C1 C 0.7575(4) 0.5528(10) 0.4147(5) 0.055(5) Uani 1 1 d .
H1 H 0.7631 0.4998 0.4134 0.066 Uiso 1 1 calc R
C2 C 0.7739(4) 0.6071(9) 0.3966(5) 0.055(5) Uani 1 1 d .
H2 H 0.7892 0.5900 0.3827 0.066 Uiso 1 1 calc R
C3 C 0.7676(5) 0.6849(9) 0.3990(5) 0.057(5) Uani 1 1 d .
H3 H 0.7779 0.7219 0.3865 0.068 Uiso 1 1 calc R
C4 C 0.7447(4) 0.7082(8) 0.4214(4) 0.041(4) Uiso 1 1 d .
C5 C 0.7302(4) 0.6491(9) 0.4384(4) 0.038(4) Uani 1 1 d .
C6 C 0.6754(4) 0.6265(9) 0.5017(5) 0.047(4) Uani 1 1 d .
H6 H 0.6666 0.5860 0.5139 0.056 Uiso 1 1 calc R
C7 C 0.6679(5) 0.7031(10) 0.5090(5) 0.056(5) Uani 1 1 d .
H7 H 0.6536 0.7132 0.5252 0.067 Uiso 1 1 calc R
C8 C 0.6811(4) 0.7635(10) 0.4930(5) 0.047(4) Uani 1 1 d .
H8 H 0.6763 0.8153 0.4984 0.056 Uiso 1 1 calc R
C9 C 0.7015(4) 0.7473(9) 0.4689(4) 0.046(4) Uani 1 1 d .
C10 C 0.7070(4) 0.6682(8) 0.4622(4) 0.036(4) Uani 1 1 d .
C11 C 0.7373(4) 0.7886(9) 0.4270(5) 0.045(4) Uani 1 1 d .
H11 H 0.7467 0.8282 0.4149 0.054 Uiso 1 1 calc R
C12 C 0.7168(4) 0.8066(9) 0.4497(5) 0.052(4) Uani 1 1 d .
H12 H 0.7123 0.8593 0.4534 0.063 Uiso 1 1 calc R
C13 C 0.6562(4) 0.5593(9) 0.3685(5) 0.051(4) Uani 1 1 d .
H13 H 0.6749 0.5937 0.3691 0.061 Uiso 1 1 calc R
C14 C 0.6284(4) 0.5520(9) 0.3330(5) 0.049(4) Uani 1 1 d .
H14 H 0.6293 0.5778 0.3098 0.058 Uiso 1 1 calc R
C15 C 0.5997(4) 0.5066(8) 0.3323(4) 0.036(3) Uani 1 1 d .
H15 H 0.5804 0.5033 0.3086 0.043 Uiso 1 1 calc R
C16 C 0.5985(4) 0.4649(9) 0.3657(5) 0.042(4) Uani 1 1 d .
C17 C 0.6301(4) 0.4749(8) 0.4005(4) 0.036(4) Uani 1 1 d .
C18 C 0.6626(4) 0.4082(8) 0.5040(5) 0.042(4) Uani 1 1 d .
H18 H 0.6827 0.4170 0.5265 0.050 Uiso 1 1 calc R
C19 C 0.6364(4) 0.3614(8) 0.5084(5) 0.042(4) Uani 1 1 d .
H19 H 0.6388 0.3374 0.5330 0.050 Uiso 1 1 calc R
C20 C 0.6055(4) 0.3493(8) 0.4754(5) 0.047(4) Uani 1 1 d .
H20 H 0.5872 0.3165 0.4777 0.056 Uiso 1 1 calc R
C21 C 0.6025(4) 0.3869(9) 0.4392(5) 0.044(4) Uani 1 1 d .
C22 C 0.6313(3) 0.4345(7) 0.4376(4) 0.031(3) Uiso 1 1 d .
C23 C 0.5709(4) 0.4159(8) 0.3692(4) 0.039(4) Uani 1 1 d .
H23 H 0.5506 0.4098 0.3468 0.047 Uiso 1 1 calc R
C24 C 0.5721(4) 0.3781(9) 0.4024(6) 0.053(5) Uani 1 1 d .
H24 H 0.5532 0.3449 0.4024 0.063 Uiso 1 1 calc R
C25 C 0.7012(4) 0.3754(9) 0.3875(5) 0.045(4) Uani 1 1 d .
H25 H 0.6819 0.4026 0.3701 0.054 Uiso 1 1 calc R
C26 C 0.7136(5) 0.3125(10) 0.3716(5) 0.055(5) Uani 1 1 d .
H26 H 0.7037 0.2979 0.3448 0.066 Uiso 1 1 calc R
C27 C 0.7410(4) 0.2729(9) 0.3972(5) 0.046(4) Uani 1 1 d .
H27 H 0.7503 0.2290 0.3880 0.055 Uiso 1 1 calc R
C28 C 0.7559(4) 0.2960(8) 0.4371(5) 0.040(4) Uani 1 1 d .
C29 C 0.7421(4) 0.3625(8) 0.4510(5) 0.040(4) Uani 1 1 d .
C30 C 0.7563(4) 0.4826(9) 0.5364(5) 0.042(4) Uani 1 1 d .
H30 H 0.7455 0.5264 0.5438 0.050 Uiso 1 1 calc R
C31 C 0.7867(4) 0.4487(11) 0.5650(5) 0.058(5) Uani 1 1 d .
H31 H 0.7960 0.4693 0.5909 0.070 Uiso 1 1 calc R
C32 C 0.8015(4) 0.3870(11) 0.5537(5) 0.058(5) Uani 1 1 d .
H32 H 0.8223 0.3656 0.5715 0.069 Uiso 1 1 calc R
C33 C 0.7869(4) 0.3534(9) 0.5164(4) 0.038(4) Uani 1 1 d .
C34 C 0.7568(3) 0.3897(8) 0.4900(4) 0.030(3) Uani 1 1 d .
C35 C 0.7874(4) 0.2574(9) 0.4664(5) 0.052(4) Uani 1 1 d .
H35 H 0.7977 0.2139 0.4582 0.062 Uiso 1 1 calc R
C36 C 0.8012(4) 0.2825(9) 0.5031(5) 0.051(4) Uani 1 1 d .
H36 H 0.8201 0.2553 0.5211 0.061 Uiso 1 1 calc R
C37 C 0.5917(4) 0.8118(8) 0.0361(5) 0.045(4) Uani 1 1 d .
H37 H 0.5700 0.8030 0.0159 0.054 Uiso 1 1 calc R
C38 C 0.6171(5) 0.8562(10) 0.0269(5) 0.058(5) Uani 1 1 d .
H38 H 0.6132 0.8742 0.0007 0.069 Uiso 1 1 calc R
C39 C 0.6488(4) 0.8740(9) 0.0570(5) 0.050(4) Uani 1 1 d .
H39 H 0.6659 0.9058 0.0513 0.060 Uiso 1 1 calc R
C40 C 0.6552(4) 0.8450(9) 0.0952(5) 0.049(4) Uani 1 1 d .
C41 C 0.6269(4) 0.7979(8) 0.1010(5) 0.041(4) Uani 1 1 d .
C42 C 0.6106(4) 0.6884(10) 0.1795(5) 0.057(5) Uani 1 1 d .
H42 H 0.5932 0.6540 0.1826 0.068 Uiso 1 1 calc R
C43 C 0.6398(4) 0.7038(10) 0.2134(5) 0.060(5) Uani 1 1 d .
H43 H 0.6418 0.6796 0.2379 0.072 Uiso 1 1 calc R
C44 C 0.6649(4) 0.7539(9) 0.2102(5) 0.051(4) Uani 1 1 d .
H44 H 0.6838 0.7684 0.2328 0.061 Uiso 1 1 calc R
C45 C 0.6627(4) 0.7837(9) 0.1733(6) 0.049(4) Uani 1 1 d .
C46 C 0.6322(4) 0.7661(9) 0.1397(5) 0.039(4) Uani 1 1 d .
C47 C 0.6849(4) 0.8610(10) 0.1285(7) 0.070(6) Uani 1 1 d .
H47 H 0.7032 0.8922 0.1249 0.084 Uiso 1 1 calc R
C48 C 0.6886(4) 0.8339(9) 0.1653(6) 0.058(5) Uani 1 1 d .
H48 H 0.7088 0.8483 0.1865 0.070 Uiso 1 1 calc R
C49 C 0.5391(5) 0.8770(10) 0.1024(6) 0.075(6) Uani 1 1 d .
H49 H 0.5557 0.8940 0.0902 0.090 Uiso 1 1 calc R
C50 C 0.5179(6) 0.9331(13) 0.1136(6) 0.090(6) Uiso 1 1 d U
H50 H 0.5218 0.9865 0.1106 0.108 Uiso 1 1 calc R
C51 C 0.4923(5) 0.9102(11) 0.1285(6) 0.081(5) Uani 1 1 d U
H51 H 0.4774 0.9474 0.1347 0.098 Uiso 1 1 calc R
C52 C 0.4877(4) 0.8317(9) 0.1347(5) 0.056(4) Uani 1 1 d U
C53 C 0.5100(4) 0.7800(9) 0.1236(5) 0.047(4) Uani 1 1 d .
C54 C 0.5300(3) 0.5728(9) 0.1270(4) 0.041(4) Uani 1 1 d .
H54 H 0.5453 0.5394 0.1190 0.049 Uiso 1 1 calc R
C55 C 0.5065(4) 0.5418(9) 0.1445(5) 0.048(4) Uiso 1 1 d .
H55 H 0.5071 0.4882 0.1500 0.058 Uiso 1 1 calc R
C56 C 0.4821(5) 0.5881(10) 0.1539(6) 0.069(5) Uani 1 1 d .
H56 H 0.4654 0.5666 0.1649 0.082 Uiso 1 1 calc R
C57 C 0.4828(4) 0.6689(9) 0.1469(4) 0.042(4) Uani 1 1 d .
C58 C 0.5086(4) 0.6972(8) 0.1303(4) 0.037(4) Uani 1 1 d .
C59 C 0.4620(4) 0.8012(10) 0.1514(6) 0.062(5) Uani 1 1 d .
H59 H 0.4468 0.8358 0.1589 0.074 Uiso 1 1 calc R
C60 C 0.4589(4) 0.7244(11) 0.1568(5) 0.054(5) Uani 1 1 d .
H60 H 0.4412 0.7062 0.1670 0.065 Uiso 1 1 calc R
C61 C 0.4958(4) 0.7475(10) 0.0193(6) 0.058(5) Uani 1 1 d .
H61 H 0.4921 0.7923 0.0329 0.070 Uiso 1 1 calc R
C62 C 0.4722(5) 0.7301(10) -0.0186(5) 0.060(5) Uiso 1 1 d .
H62 H 0.4528 0.7634 -0.0300 0.072 Uiso 1 1 calc R
C63 C 0.4762(5) 0.6709(10) -0.0379(6) 0.061(5) Uiso 1 1 d .
H63 H 0.4594 0.6611 -0.0630 0.073 Uiso 1 1 calc R
C64 C 0.5046(4) 0.6195(9) -0.0234(5) 0.051(4) Uani 1 1 d .
C65 C 0.5281(4) 0.6367(9) 0.0144(4) 0.040(4) Uani 1 1 d .
C66 C 0.6075(4) 0.5634(9) 0.0889(5) 0.046(4) Uani 1 1 d .
H66 H 0.6236 0.5794 0.1134 0.055 Uiso 1 1 calc R
C67 C 0.6143(4) 0.4921(9) 0.0716(6) 0.052(5) Uani 1 1 d .
H67 H 0.6330 0.4588 0.0854 0.062 Uiso 1 1 calc R
C68 C 0.5926(5) 0.4744(9) 0.0344(6) 0.064(5) Uani 1 1 d .
H68 H 0.5977 0.4303 0.0214 0.077 Uiso 1 1 calc R
C69 C 0.5630(4) 0.5197(8) 0.0149(5) 0.050(4) Uani 1 1 d .
C70 C 0.5584(4) 0.5878(8) 0.0350(4) 0.036(4) Uani 1 1 d .
C71 C 0.5112(5) 0.5531(13) -0.0417(6) 0.069(6) Uani 1 1 d .
H71 H 0.4956 0.5407 -0.0672 0.083 Uiso 1 1 calc R
C72 C 0.5373(6) 0.5075(11) -0.0260(6) 0.066(6) Uani 1 1 d .
H72 H 0.5405 0.4643 -0.0408 0.079 Uiso 1 1 calc R
C73 C 1.3343(5) -0.2249(13) 0.1685(6) 0.083(6) Uani 1 1 d .
H73 H 1.3246 -0.2616 0.1819 0.099 Uiso 1 1 calc R
C74 C 1.3315(6) -0.1449(14) 0.1769(6) 0.088(7) Uani 1 1 d .
H74 H 1.3203 -0.1292 0.1955 0.106 Uiso 1 1 calc R
C75 C 1.3451(6) -0.0920(12) 0.1577(8) 0.098(8) Uani 1 1 d .
H75 H 1.3443 -0.0388 0.1635 0.118 Uiso 1 1 calc R
C76 C 1.3603(5) -0.1163(11) 0.1293(7) 0.069(6) Uani 1 1 d .
C77 C 1.3631(5) -0.1959(11) 0.1229(6) 0.069(5) Uani 1 1 d .
C78 C 1.4016(5) -0.3323(15) 0.0662(6) 0.087(7) Uani 1 1 d .
H78 H 1.4039 -0.3861 0.0629 0.104 Uiso 1 1 calc R
C79 C 1.4161(5) -0.2794(16) 0.0457(7) 0.094(7) Uani 1 1 d U
H79 H 1.4298 -0.2994 0.0305 0.113 Uiso 1 1 calc R
C80 C 1.4118(5) -0.1977(16) 0.0463(7) 0.094(7) Uani 1 1 d U
H80 H 1.4196 -0.1635 0.0300 0.112 Uiso 1 1 calc R
C81 C 1.3944(5) -0.1720(13) 0.0736(6) 0.068(5) Uani 1 1 d .
C82 C 1.3801(5) -0.2246(13) 0.0947(5) 0.068(5) Uani 1 1 d .
C83 C 1.3757(5) -0.0629(11) 0.1082(8) 0.087(7) Uani 1 1 d .
H83 H 1.3748 -0.0092 0.1129 0.104 Uiso 1 1 calc R
C84 C 1.3918(6) -0.0884(12) 0.0811(7) 0.085(7) Uani 1 1 d .
H84 H 1.4012 -0.0520 0.0673 0.102 Uiso 1 1 calc R

loop_
_atom_site_aniso_label
_atom_site_aniso_U_11
_atom_site_aniso_U_22
_atom_site_aniso_U_33
_atom_site_aniso_U_23
_atom_site_aniso_U_13
_atom_site_aniso_U_12
In1 0.0312(5) 0.0314(5) 0.0322(6) -0.0021(4) 0.0077(5) -0.0025(5)
In2 0.0271(5) 0.0313(5) 0.0292(6) -0.0006(4) 0.0088(4) -0.0019(4)
In3 0.0306(5) 0.0315(5) 0.0307(6) 0.0009(4) 0.0060(5) 0.0049(5)
In4 0.0246(5) 0.0308(5) 0.0345(6) -0.0007(4) 0.0091(4) 0.0011(4)
In5 0.0246(5) 0.0298(5) 0.0282(6) 0.0011(4) 0.0073(4) -0.0030(4)
In6 0.0256(5) 0.0324(5) 0.0305(6) 0.0042(4) 0.0078(4) -0.0004(4)
In7 0.0246(5) 0.0281(5) 0.0325(6) -0.0004(4) 0.0102(4) 0.0002(4)
In8 0.0302(5) 0.0323(5) 0.0318(6) 0.0045(4) 0.0105(5) 0.0079(5)
In9 0.0279(5) 0.0326(5) 0.0287(6) 0.0027(4) 0.0089(4) 0.0049(4)
In10 0.0266(5) 0.0308(5) 0.0342(6) 0.0014(4) 0.0119(5) 0.0038(4)
Ni1 0.0300(10) 0.0373(10) 0.0318(11) -0.0002(8) 0.0113(9) -0.0009(8)
Ni2 0.0344(10) 0.0362(10) 0.0383(12) -0.0034(9) 0.0100(9) -0.0032(9)
S1 0.058(3) 0.071(3) 0.050(3) -0.024(2) 0.005(2) -0.011(2)
S2 0.041(2) 0.040(2) 0.028(2) -0.0024(16) 0.0099(18) -0.0118(18)
S3 0.053(2) 0.0264(18) 0.043(3) -0.0054(17) 0.006(2) 0.0033(18)
S4 0.0247(18) 0.036(2) 0.047(3) -0.0091(17) 0.0083(17) 0.0008(16)
S5 0.0300(18) 0.0297(18) 0.032(2) 0.0012(15) 0.0143(17) -0.0028(16)
S6 0.0253(17) 0.0356(19) 0.033(2) 0.0014(16) 0.0105(16) -0.0001(16)
S7 0.0267(18) 0.0315(18) 0.030(2) -0.0001(15) 0.0074(16) -0.0006(15)
S8 0.068(3) 0.0292(19) 0.031(2) -0.0039(17) 0.000(2) 0.016(2)
S9 0.0303(19) 0.0340(19) 0.036(2) 0.0040(16) 0.0113(17) 0.0073(16)
S10 0.0288(19) 0.041(2) 0.049(3) -0.0116(18) 0.0113(19) 0.0060(17)
S11 0.0217(18) 0.040(2) 0.054(3) 0.0137(18) 0.0065(18) -0.0079(17)
S12 0.0259(17) 0.0271(17) 0.034(2) -0.0014(15) 0.0074(16) -0.0019(15)
S13 0.0273(19) 0.059(3) 0.040(3) 0.019(2) 0.0018(18) 0.0007(19)
S14 0.0270(18) 0.0314(18) 0.030(2) 0.0017(15) 0.0076(16) 0.0017(16)
S15 0.0330(19) 0.0308(19) 0.046(3) -0.0005(17) 0.0210(18) 0.0031(16)
S16 0.038(2) 0.041(2) 0.030(2) 0.0051(17) 0.0139(17) 0.0126(18)
S17 0.034(2) 0.041(2) 0.035(2) 0.0071(17) 0.0124(18) 0.0109(17)
S18 0.037(2) 0.041(2) 0.035(2) 0.0048(17) 0.0166(18) 0.0114(18)
S19 0.030(3) 0.029(3) 0.055(4) 0.000 0.019(3) 0.000
N1 0.038(7) 0.032(6) 0.030(7) -0.007(5) 0.015(6) 0.003(6)
N2 0.041(7) 0.044(7) 0.011(6) -0.001(5) 0.004(5) 0.001(6)
N3 0.028(6) 0.026(6) 0.050(9) 0.002(5) 0.018(6) 0.009(5)
N4 0.033(6) 0.039(7) 0.032(8) 0.000(6) 0.014(6) 0.007(6)
N5 0.029(6) 0.037(7) 0.025(7) 0.003(5) -0.001(5) -0.005(5)
N6 0.047(7) 0.036(7) 0.023(7) -0.008(5) 0.016(6) -0.002(6)
N7 0.039(7) 0.040(7) 0.039(8) -0.005(6) 0.012(6) -0.010(6)
N8 0.042(7) 0.055(8) 0.033(8) -0.013(6) 0.014(6) -0.007(7)
N9 0.040(7) 0.032(7) 0.060(10) -0.013(6) 0.017(7) 0.001(6)
N10 0.032(6) 0.028(6) 0.039(8) -0.003(5) 0.010(6) -0.010(6)
N11 0.022(6) 0.033(7) 0.056(9) 0.005(6) 0.002(6) -0.002(6)
N12 0.019(6) 0.027(6) 0.043(8) -0.001(5) -0.002(6) -0.004(5)
N13 0.106(13) 0.049(9) 0.057(11) 0.007(8) 0.030(10) 0.013(9)
N14 0.036(8) 0.073(11) 0.086(13) -0.027(9) 0.011(8) 0.000(8)
C1 0.059(11) 0.052(10) 0.067(13) -0.009(9) 0.039(10) 0.006(9)
C2 0.060(11) 0.058(11) 0.061(12) -0.034(9) 0.038(10) -0.038(9)
C3 0.087(13) 0.053(10) 0.049(11) -0.018(8) 0.049(10) -0.039(10)
C5 0.039(8) 0.048(9) 0.031(9) -0.002(7) 0.018(7) -0.013(8)
C6 0.063(11) 0.046(9) 0.042(11) -0.017(8) 0.031(9) -0.005(9)
C7 0.085(13) 0.060(11) 0.032(10) 0.013(8) 0.033(10) 0.021(10)
C8 0.038(9) 0.060(10) 0.040(10) 0.003(8) 0.007(8) 0.015(8)
C9 0.056(10) 0.050(10) 0.029(10) -0.008(7) 0.009(8) -0.002(8)
C10 0.041(9) 0.032(8) 0.029(9) -0.006(6) 0.000(7) -0.006(7)
C11 0.047(9) 0.046(9) 0.048(11) 0.001(8) 0.025(8) -0.014(8)
C12 0.065(11) 0.044(9) 0.042(11) -0.017(8) 0.009(9) -0.012(9)
C13 0.043(9) 0.057(10) 0.049(12) 0.027(9) 0.010(9) -0.007(8)
C14 0.047(10) 0.055(10) 0.036(11) 0.003(8) 0.003(8) 0.001(9)
C15 0.045(9) 0.043(8) 0.017(8) 0.006(6) 0.008(7) 0.004(8)
C16 0.028(8) 0.053(10) 0.041(10) 0.005(8) 0.005(7) 0.004(7)
C17 0.039(8) 0.028(8) 0.047(10) 0.005(7) 0.024(8) 0.010(7)
C18 0.043(9) 0.038(9) 0.045(11) -0.003(7) 0.015(8) -0.001(8)
C19 0.050(10) 0.043(9) 0.045(11) -0.004(7) 0.031(9) -0.013(8)
C20 0.057(10) 0.038(9) 0.063(13) 0.001(8) 0.044(10) -0.005(8)
C21 0.046(9) 0.051(10) 0.038(10) 0.014(8) 0.017(8) 0.004(8)
C23 0.032(8) 0.047(9) 0.028(9) -0.006(7) -0.005(7) -0.007(7)
C24 0.031(9) 0.042(9) 0.095(16) -0.018(10) 0.033(10) 0.005(8)
C25 0.044(9) 0.057(10) 0.031(10) -0.003(8) 0.007(8) -0.014(8)
C26 0.076(12) 0.068(11) 0.014(9) -0.003(8) 0.005(9) 0.019(10)
C27 0.060(11) 0.035(8) 0.051(12) -0.011(8) 0.030(9) -0.016(8)
C28 0.032(8) 0.039(8) 0.055(11) -0.005(8) 0.022(8) 0.008(7)
C29 0.024(7) 0.047(9) 0.048(11) 0.003(8) 0.012(7) -0.002(7)
C30 0.027(8) 0.066(11) 0.036(10) -0.002(8) 0.014(7) 0.003(8)
C31 0.062(11) 0.095(14) 0.015(9) -0.005(9) 0.010(8) 0.017(11)
C32 0.023(8) 0.101(15) 0.046(12) 0.015(10) 0.006(8) 0.007(9)
C33 0.034(8) 0.059(10) 0.019(9) 0.004(7) 0.005(7) 0.016(8)
C34 0.014(6) 0.038(8) 0.035(9) -0.004(7) 0.002(6) -0.003(6)
C35 0.057(11) 0.050(10) 0.052(12) 0.011(9) 0.021(9) 0.023(9)
C36 0.043(9) 0.045(10) 0.056(13) -0.004(8) 0.006(9) 0.011(8)
C37 0.048(10) 0.048(9) 0.039(11) 0.012(8) 0.013(8) 0.001(8)
C38 0.079(13) 0.059(11) 0.049(12) 0.015(9) 0.040(11) 0.015(10)
C39 0.041(9) 0.051(10) 0.062(13) -0.008(9) 0.023(9) -0.006(8)
C40 0.033(9) 0.046(9) 0.057(12) -0.008(8) 0.000(8) 0.004(8)
C41 0.038(9) 0.026(8) 0.066(12) 0.000(7) 0.025(9) -0.006(7)
C42 0.047(10) 0.070(12) 0.059(13) 0.001(10) 0.024(9) -0.016(9)
C43 0.041(10) 0.077(12) 0.046(12) -0.010(9) -0.011(9) -0.022(10)
C44 0.048(10) 0.055(10) 0.033(10) -0.017(8) -0.012(8) 0.011(9)
C45 0.034(9) 0.041(9) 0.073(14) -0.009(9) 0.021(9) -0.002(8)
C46 0.026(8) 0.050(9) 0.044(10) -0.019(8) 0.015(7) -0.008(7)
C47 0.024(9) 0.058(12) 0.12(2) 0.012(12) 0.012(11) -0.015(8)
C48 0.047(10) 0.048(10) 0.068(14) -0.013(9) 0.000(10) -0.022(9)
C49 0.069(13) 0.044(10) 0.14(2) -0.012(11) 0.070(14) -0.013(10)
C51 0.094(10) 0.066(9) 0.113(12) 0.008(9) 0.073(9) 0.022(9)
C52 0.054(9) 0.047(8) 0.083(12) 0.006(8) 0.044(9) 0.007(8)
C53 0.041(9) 0.046(9) 0.058(12) -0.011(8) 0.020(8) 0.002(8)
C54 0.023(7) 0.053(10) 0.041(10) -0.011(8) 0.002(7) -0.010(7)
C56 0.084(14) 0.051(11) 0.068(14) 0.016(10) 0.021(11) -0.008(11)
C57 0.052(10) 0.047(9) 0.037(10) 0.008(7) 0.028(8) 0.006(8)
C58 0.048(9) 0.037(8) 0.022(9) -0.001(6) 0.006(7) -0.016(8)
C59 0.049(10) 0.055(11) 0.086(15) -0.029(10) 0.028(10) -0.007(9)
C60 0.040(9) 0.089(14) 0.038(11) -0.006(9) 0.019(8) -0.012(10)
C61 0.039(9) 0.050(10) 0.092(15) 0.001(10) 0.030(10) -0.005(9)
C64 0.046(10) 0.045(10) 0.048(11) -0.004(8) -0.004(9) -0.022(8)
C65 0.038(9) 0.043(9) 0.037(10) 0.012(7) 0.010(8) -0.009(8)
C66 0.034(9) 0.046(9) 0.057(12) 0.003(8) 0.013(8) -0.011(8)
C67 0.037(9) 0.031(9) 0.084(15) 0.030(9) 0.016(10) 0.008(8)
C68 0.061(12) 0.039(10) 0.105(18) -0.014(10) 0.047(12) 0.011(9)
C69 0.055(10) 0.033(8) 0.074(14) 0.000(8) 0.039(10) 0.004(8)
C70 0.032(8) 0.029(8) 0.044(10) -0.007(7) 0.008(7) -0.016(7)
C71 0.053(12) 0.103(17) 0.040(12) -0.001(12) -0.003(10) -0.015(12)
C72 0.088(15) 0.070(13) 0.047(13) -0.042(10) 0.032(12) -0.020(12)
C73 0.093(16) 0.103(17) 0.065(15) -0.007(13) 0.043(13) 0.023(14)
C74 0.104(18) 0.098(17) 0.077(17) -0.022(13) 0.050(14) 0.017(15)
C75 0.089(16) 0.061(13) 0.17(3) -0.021(15) 0.083(18) -0.007(13)
C76 0.049(11) 0.049(11) 0.114(18) -0.010(11) 0.033(12) -0.003(10)
C77 0.053(11) 0.065(13) 0.087(16) -0.009(11) 0.019(11) 0.003(10)
C78 0.051(12) 0.15(2) 0.058(15) 0.012(14) 0.008(11) -0.002(13)
C79 0.060(11) 0.148(18) 0.085(14) -0.016(16) 0.039(10) -0.012(15)
C80 0.061(11) 0.153(18) 0.070(13) -0.027(15) 0.026(10) -0.022(15)
C81 0.045(11) 0.093(15) 0.059(14) 0.007(11) 0.008(10) -0.003(11)
C82 0.053(11) 0.094(16) 0.045(12) 0.005(11) -0.001(9) -0.021(12)
C83 0.055(12) 0.052(12) 0.15(2) -0.022(13) 0.023(14) -0.003(11)
C84 0.081(15) 0.068(14) 0.12(2) 0.029(13) 0.044(14) -0.004(13)

loop_
_atom_type_symbol
_atom_type_description
_atom_type_scat_dispersion_real
_atom_type_scat_dispersion_imag
_atom_type_scat_source
C C 0.0033 0.0016 'International Tables Vol C Tables 4.2.6.8 and 6.1.1.4'
H H 0.0000 0.0000 'International Tables Vol C Tables 4.2.6.8 and 6.1.1.4'
N N 0.0061 0.0033 'International Tables Vol C Tables 4.2.6.8 and 6.1.1.4'
O O 0.0106 0.0060 'International Tables Vol C Tables 4.2.6.8 and 6.1.1.4'
Ni Ni 0.3393 1.1124 'International Tables Vol C Tables 4.2.6.8 and 6.1.1.4'
S S 0.1246 0.1234 'International Tables Vol C Tables 4.2.6.8 and 6.1.1.4'
In In -0.7276 1.3100 'International Tables Vol C Tables 4.2.6.8 and 6.1.1.4'

loop_
_geom_angle_atom_site_label_1
_geom_angle_atom_site_label_2
_geom_angle_atom_site_label_3
_geom_angle
_geom_angle_site_symmetry_1
_geom_angle_site_symmetry_3
S3 In1 S2 114.21(15) . .
S3 In1 S4 112.88(15) . .
S2 In1 S4 112.80(14) . .
S3 In1 S1 109.28(16) . .
S2 In1 S1 103.09(16) . .
S4 In1 S1 103.46(15) . .
S5 In2 S2 108.86(13) . .
S5 In2 S7 108.39(13) . .
S2 In2 S7 110.88(13) . .
S5 In2 S6 110.11(13) . .
S2 In2 S6 107.94(14) . .
S7 In2 S6 110.65(13) . .
S8 In3 S3 109.45(14) . .
S8 In3 S6 107.06(15) . .
S3 In3 S6 109.31(14) . .
S8 In3 S9 112.18(14) . .
S3 In3 S9 111.23(14) . .
S6 In3 S9 107.47(13) . .
S4 In4 S10 109.08(14) . .
S4 In4 S7 113.27(13) . .
S10 In4 S7 106.89(14) . .
S4 In4 S9 104.25(14) . .
S10 In4 S9 112.36(14) . .
S7 In4 S9 111.08(13) . .
S11 In5 S5 114.89(14) . .
S11 In5 S16 109.34(14) . 4_655
S5 In5 S16 98.07(13) . 4_655
S11 In5 S12 110.87(14) . .
S5 In5 S12 110.10(13) . .
S16 In5 S12 113.05(13) 4_655 .
S11 In6 S13 107.16(14) . .
S11 In6 S14 113.45(14) . .
S13 In6 S14 108.35(14) . .
S11 In6 S6 107.17(14) . .
S13 In6 S6 110.19(15) . .
S14 In6 S6 110.47(13) . .
S15 In7 S12 112.31(13) . .
S15 In7 S14 109.74(13) . .
S12 In7 S14 107.70(13) . .
S15 In7 S7 108.44(13) . .
S12 In7 S7 109.11(13) . .
S14 In7 S7 109.51(13) . .
S13 In8 S16 102.34(14) . .
S13 In8 S8 111.03(16) . .
S16 In8 S8 110.48(14) . .
S13 In8 S17 113.64(15) . .
S16 In8 S17 107.82(13) . .
S8 In8 S17 111.14(15) . .
S18 In9 S17 110.77(13) . .
S18 In9 S9 108.62(14) . .
S17 In9 S9 107.35(14) . .
S18 In9 S14 107.41(14) . .
S17 In9 S14 111.91(13) . .
S9 In9 S14 110.76(13) . .
S19 In10 S10 105.98(11) . .
S19 In10 S18 111.16(11) . .
S10 In10 S18 112.34(14) . .
S19 In10 S15 102.16(14) . .
S10 In10 S15 113.26(14) . .
S18 In10 S15 111.36(14) . .
N1 Ni1 N2 78.9(4) . .
N1 Ni1 N3 93.3(4) . .
N2 Ni1 N3 93.3(4) . .
N1 Ni1 N4 171.7(4) . .
N2 Ni1 N4 96.2(4) . .
N3 Ni1 N4 80.1(4) . .
N1 Ni1 N6 93.7(4) . .
N2 Ni1 N6 100.1(4) . .
N3 Ni1 N6 165.9(4) . .
N4 Ni1 N6 93.8(4) . .
N1 Ni1 N5 92.4(4) . .
N2 Ni1 N5 171.3(4) . .
N3 Ni1 N5 88.0(4) . .
N4 Ni1 N5 92.5(4) . .
N6 Ni1 N5 79.5(4) . .
N8 Ni2 N12 96.6(5) . .
N8 Ni2 N9 92.7(5) . .
N12 Ni2 N9 168.3(4) . .
N8 Ni2 N11 173.4(5) . .
N12 Ni2 N11 79.3(4) . .
N9 Ni2 N11 91.9(5) . .
N8 Ni2 N7 80.6(5) . .
N12 Ni2 N7 94.1(4) . .
N9 Ni2 N7 94.3(5) . .
N11 Ni2 N7 94.5(5) . .
N8 Ni2 N10 93.1(5) . .
N12 Ni2 N10 92.7(4) . .
N9 Ni2 N10 79.8(5) . .
N11 Ni2 N10 92.3(4) . .
N7 Ni2 N10 171.2(5) . .
In2 S2 In1 105.78(15) . .
In3 S3 In1 103.65(15) . .
In4 S4 In1 106.58(14) . .
In2 S5 In5 106.36(14) . .
In3 S6 In6 110.04(14) . .
In3 S6 In2 110.31(14) . .
In6 S6 In2 108.73(14) . .
In4 S7 In2 106.78(14) . .
In4 S7 In7 109.87(14) . .
In2 S7 In7 109.41(14) . .
In3 S8 In8 107.61(15) . .
In9 S9 In4 108.72(15) . .
In9 S9 In3 109.52(14) . .
In4 S9 In3 110.28(15) . .
In4 S10 In10 105.32(15) . .
In6 S11 In5 105.87(15) . .
In7 S12 In5 108.55(14) . .
In6 S13 In8 106.99(15) . .
In6 S14 In9 107.92(14) . .
In6 S14 In7 108.40(14) . .
In9 S14 In7 110.48(14) . .
In7 S15 In10 105.54(15) . .
In8 S16 In5 107.94(15) . 4_645
In9 S17 In8 105.98(15) . .
In9 S18 In10 108.13(15) . .
In10 S19 In10 115.9(2) 2_655 .
C1 N1 C5 116.7(13) . .
C1 N1 Ni1 129.9(10) . .
C5 N1 Ni1 113.2(8) . .
C10 N2 C6 115.6(12) . .
C10 N2 Ni1 113.7(9) . .
C6 N2 Ni1 129.7(10) . .
C17 N3 C13 116.2(13) . .
C17 N3 Ni1 112.9(9) . .
C13 N3 Ni1 129.9(10) . .
C18 N4 C22 117.0(12) . .
C18 N4 Ni1 130.7(10) . .
C22 N4 Ni1 112.0(9) . .
C25 N5 C29 116.3(13) . .
C25 N5 Ni1 132.6(10) . .
C29 N5 Ni1 110.8(9) . .
C30 N6 C34 118.8(13) . .
C30 N6 Ni1 127.6(10) . .
C34 N6 Ni1 113.5(9) . .
C37 N7 C41 118.2(13) . .
C37 N7 Ni2 131.2(11) . .
C41 N7 Ni2 110.6(10) . .
C42 N8 C46 114.9(13) . .
C42 N8 Ni2 130.5(11) . .
C46 N8 Ni2 114.5(10) . .
C49 N9 C53 116.6(13) . .
C49 N9 Ni2 129.6(11) . .
C53 N9 Ni2 113.4(9) . .
C54 N10 C58 120.7(12) . .
C54 N10 Ni2 128.1(10) . .
C58 N10 Ni2 110.8(9) . .
C61 N11 C65 116.9(14) . .
C61 N11 Ni2 129.0(11) . .
C65 N11 Ni2 114.1(9) . .
C70 N12 C66 117.5(12) . .
C70 N12 Ni2 113.7(9) . .
C66 N12 Ni2 128.7(10) . .
C73 N13 C77 118.1(17) . .
C82 N14 C78 117.0(18) . .
N1 C1 C2 123.7(15) . .
N1 C1 H1 118.2 . .
C2 C1 H1 118.2 . .
C3 C2 C1 120.1(14) . .
C3 C2 H2 120.0 . .
C1 C2 H2 120.0 . .
C2 C3 C4 117.9(14) . .
C2 C3 H3 121.1 . .
C4 C3 H3 121.1 . .
C5 C4 C3 116.8(13) . .
C5 C4 C11 120.7(13) . .
C3 C4 C11 122.4(14) . .
N1 C5 C4 124.4(13) . .
N1 C5 C10 115.4(12) . .
C4 C5 C10 120.2(13) . .
N2 C6 C7 122.3(15) . .
N2 C6 H6 118.8 . .
C7 C6 H6 118.8 . .
C8 C7 C6 120.8(15) . .
C8 C7 H7 119.6 . .
C6 C7 H7 119.6 . .
C7 C8 C9 118.6(15) . .
C7 C8 H8 120.7 . .
C9 C8 H8 120.7 . .
C8 C9 C10 116.8(15) . .
C8 C9 C12 124.1(15) . .
C10 C9 C12 119.1(14) . .
N2 C10 C9 125.7(14) . .
N2 C10 C5 116.1(12) . .
C9 C10 C5 118.1(13) . .
C12 C11 C4 119.5(14) . .
C12 C11 H11 120.3 . .
C4 C11 H11 120.3 . .
C11 C12 C9 122.3(15) . .
C11 C12 H12 118.8 . .
C9 C12 H12 118.8 . .
N3 C13 C14 123.9(15) . .
N3 C13 H13 118.1 . .
C14 C13 H13 118.1 . .
C15 C14 C13 118.9(15) . .
C15 C14 H14 120.6 . .
C13 C14 H14 120.6 . .
C14 C15 C16 121.7(14) . .
C14 C15 H15 119.1 . .
C16 C15 H15 119.1 . .
C15 C16 C23 127.8(14) . .
C15 C16 C17 113.9(13) . .
C23 C16 C17 118.4(13) . .
N3 C17 C16 125.3(13) . .
N3 C17 C22 116.4(13) . .
C16 C17 C22 118.2(13) . .
C19 C18 N4 124.1(15) . .
C19 C18 H18 118.0 . .
N4 C18 H18 118.0 . .
C18 C19 C20 119.1(15) . .
C18 C19 H19 120.4 . .
C20 C19 H19 120.4 . .
C21 C20 C19 119.1(14) . .
C21 C20 H20 120.4 . .
C19 C20 H20 120.4 . .
C20 C21 C22 117.6(15) . .
C20 C21 C24 124.7(15) . .
C22 C21 C24 117.7(13) . .
N4 C22 C21 122.9(13) . .
N4 C22 C17 116.5(12) . .
C21 C22 C17 120.5(13) . .
C24 C23 C16 123.7(14) . .
C24 C23 H23 118.1 . .
C16 C23 H23 118.1 . .
C23 C24 C21 121.4(14) . .
C23 C24 H24 119.3 . .
C21 C24 H24 119.3 . .
N5 C25 C26 127.5(15) . .
N5 C25 H25 116.3 . .
C26 C25 H25 116.3 . .
C27 C26 C25 115.8(15) . .
C27 C26 H26 122.1 . .
C25 C26 H26 122.1 . .
C26 C27 C28 121.4(14) . .
C26 C27 H27 119.3 . .
C28 C27 H27 119.3 . .
C27 C28 C29 119.4(14) . .
C27 C28 C35 124.3(13) . .
C29 C28 C35 116.2(14) . .
N5 C29 C34 118.8(13) . .
N5 C29 C28 119.5(14) . .
C34 C29 C28 121.7(14) . .
N6 C30 C31 122.4(14) . .
N6 C30 H30 118.8 . .
C31 C30 H30 118.8 . .
C32 C31 C30 117.6(15) . .
C32 C31 H31 121.2 . .
C30 C31 H31 121.2 . .
C31 C32 C33 121.8(15) . .
C31 C32 H32 119.1 . .
C33 C32 H32 119.1 . .
C32 C33 C34 117.3(13) . .
C32 C33 C36 123.9(14) . .
C34 C33 C36 118.8(14) . .
N6 C34 C29 117.3(12) . .
N6 C34 C33 121.9(13) . .
C29 C34 C33 120.6(13) . .
C36 C35 C28 122.2(15) . .
C36 C35 H35 118.9 . .
C28 C35 H35 118.9 . .
C35 C36 C33 120.3(15) . .
C35 C36 H36 119.9 . .
C33 C36 H36 119.9 . .
N7 C37 C38 123.7(16) . .
N7 C37 H37 118.1 . .
C38 C37 H37 118.1 . .
C37 C38 C39 119.0(16) . .
C37 C38 H38 120.5 . .
C39 C38 H38 120.5 . .
C40 C39 C38 120.6(15) . .
C40 C39 H39 119.7 . .
C38 C39 H39 119.7 . .
C39 C40 C47 126.3(17) . .
C39 C40 C41 115.3(14) . .
C47 C40 C41 118.3(17) . .
N7 C41 C46 119.2(13) . .
N7 C41 C40 123.1(15) . .
C46 C41 C40 117.6(15) . .
N8 C42 C43 125.6(16) . .
N8 C42 H42 117.2 . .
C43 C42 H42 117.2 . .
C44 C43 C42 118.6(17) . .
C44 C43 H43 120.7 . .
C42 C43 H43 120.7 . .
C43 C44 C45 119.3(15) . .
C43 C44 H44 120.3 . .
C45 C44 H44 120.3 . .
C44 C45 C46 119.5(14) . .
C44 C45 C48 125.1(17) . .
C46 C45 C48 115.4(16) . .
N8 C46 C41 115.1(13) . .
N8 C46 C45 121.8(14) . .
C41 C46 C45 123.1(14) . .
C48 C47 C40 123.1(17) . .
C48 C47 H47 118.4 . .
C40 C47 H47 118.4 . .
C47 C48 C45 122.4(17) . .
C47 C48 H48 118.8 . .
C45 C48 H48 118.8 . .
N9 C49 C50 122.9(17) . .
N9 C49 H49 118.5 . .
C50 C49 H49 118.5 . .
C51 C50 C49 120(2) . .
C51 C50 H50 120.1 . .
C49 C50 H50 120.1 . .
C50 C51 C52 120.0(18) . .
C50 C51 H51 120.0 . .
C52 C51 H51 120.0 . .
C51 C52 C53 116.8(15) . .
C51 C52 C59 124.5(15) . .
C53 C52 C59 118.7(15) . .
N9 C53 C52 123.6(14) . .
N9 C53 C58 114.8(13) . .
C52 C53 C58 121.4(14) . .
N10 C54 C55 121.0(14) . .
N10 C54 H54 119.5 . .
C55 C54 H54 119.5 . .
C56 C55 C54 120.8(16) . .
C56 C55 H55 119.6 . .
C54 C55 H55 119.6 . .
C55 C56 C57 118.3(16) . .
C55 C56 H56 120.8 . .
C57 C56 H56 120.8 . .
C56 C57 C58 117.9(15) . .
C56 C57 C60 123.5(14) . .
C58 C57 C60 118.7(14) . .
N10 C58 C57 121.1(13) . .
N10 C58 C53 120.4(12) . .
C57 C58 C53 118.5(14) . .
C60 C59 C52 121.7(16) . .
C60 C59 H59 119.2 . .
C52 C59 H59 119.2 . .
C59 C60 C57 121.0(14) . .
C59 C60 H60 119.5 . .
C57 C60 H60 119.5 . .
N11 C61 C62 120.1(16) . .
N11 C61 H61 119.9 . .
C62 C61 H61 119.9 . .
C63 C62 C61 122.0(19) . .
C63 C62 H62 119.0 . .
C61 C62 H62 119.0 . .
C62 C63 C64 122.5(19) . .
C62 C63 H63 118.7 . .
C64 C63 H63 118.7 . .
C71 C64 C63 127.2(17) . .
C71 C64 C65 117.1(16) . .
C63 C64 C65 115.7(16) . .
N11 C65 C64 122.8(14) . .
N11 C65 C70 113.7(13) . .
C64 C65 C70 123.4(15) . .
N12 C66 C67 122.3(15) . .
N12 C66 H66 118.8 . .
C67 C66 H66 118.8 . .
C68 C67 C66 117.4(14) . .
C68 C67 H67 121.3 . .
C66 C67 H67 121.3 . .
C67 C68 C69 121.9(15) . .
C67 C68 H68 119.0 . .
C69 C68 H68 119.0 . .
C68 C69 C70 115.9(16) . .
C68 C69 C72 127.5(16) . .
C70 C69 C72 116.4(15) . .
N12 C70 C69 124.6(14) . .
N12 C70 C65 119.1(12) . .
C69 C70 C65 116.3(14) . .
C72 C71 C64 123.5(18) . .
C72 C71 H71 118.2 . .
C64 C71 H71 118.2 . .
C71 C72 C69 123.1(16) . .
C71 C72 H72 118.5 . .
C69 C72 H72 118.5 . .
N13 C73 C74 123(2) . .
N13 C73 H73 118.3 . .
C74 C73 H73 118.3 . .
C75 C74 C73 118.7(19) . .
C75 C74 H74 120.7 . .
C73 C74 H74 120.7 . .
C74 C75 C76 119.8(19) . .
C74 C75 H75 120.1 . .
C76 C75 H75 120.1 . .
C75 C76 C77 119(2) . .
C75 C76 C83 122.5(19) . .
C77 C76 C83 118.4(18) . .
N13 C77 C76 121.0(18) . .
N13 C77 C82 117.7(17) . .
C76 C77 C82 121(2) . .
C79 C78 N14 120(2) . .
C79 C78 H78 120.2 . .
N14 C78 H78 120.2 . .
C78 C79 C80 125(2) . .
C78 C79 H79 117.7 . .
C80 C79 H79 117.7 . .
C79 C80 C81 114(2) . .
C79 C80 H80 123.1 . .
C81 C80 H80 123.1 . .
C82 C81 C80 122(2) . .
C82 C81 C84 118.0(19) . .
C80 C81 C84 120(2) . .
N14 C82 C81 122.7(19) . .
N14 C82 C77 117.1(17) . .
C81 C82 C77 120(2) . .
C84 C83 C76 121.5(18) . .
C84 C83 H83 119.2 . .
C76 C83 H83 119.2 . .
C83 C84 C81 120.8(18) . .
C83 C84 H84 119.6 . .
C81 C84 H84 119.6 . .

loop_
_geom_bond_atom_site_label_1
_geom_bond_atom_site_label_2
_geom_bond_distance
_geom_bond_site_symmetry_2
In1 S3 2.424(4) .
In1 S2 2.435(4) .
In1 S4 2.461(4) .
In1 S1 2.472(5) .
In2 S5 2.408(4) .
In2 S2 2.415(4) .
In2 S7 2.500(4) .
In2 S6 2.511(4) .
In3 S8 2.402(4) .
In3 S3 2.408(4) .
In3 S6 2.493(4) .
In3 S9 2.519(4) .
In4 S4 2.405(4) .
In4 S10 2.406(4) .
In4 S7 2.499(4) .
In4 S9 2.507(4) .
In5 S11 2.435(4) .
In5 S5 2.445(4) .
In5 S16 2.453(4) 4_655
In5 S12 2.494(4) .
In6 S11 2.399(4) .
In6 S13 2.406(4) .
In6 S14 2.502(4) .
In6 S6 2.509(4) .
In7 S15 2.400(4) .
In7 S12 2.422(4) .
In7 S14 2.512(4) .
In7 S7 2.524(4) .
In8 S13 2.440(4) .
In8 S16 2.442(4) .
In8 S8 2.449(4) .
In8 S17 2.484(4) .
In9 S18 2.421(4) .
In9 S17 2.423(4) .
In9 S9 2.486(4) .
In9 S14 2.503(4) .
In10 S19 2.437(3) .
In10 S10 2.456(4) .
In10 S18 2.477(4) .
In10 S15 2.480(4) .
Ni1 N1 2.070(11) .
Ni1 N2 2.076(11) .
Ni1 N3 2.078(12) .
Ni1 N4 2.079(11) .
Ni1 N6 2.089(12) .
Ni1 N5 2.100(11) .
Ni2 N8 2.038(12) .
Ni2 N12 2.073(11) .
Ni2 N9 2.081(11) .
Ni2 N11 2.091(12) .
Ni2 N7 2.093(12) .
Ni2 N10 2.132(11) .
S16 In5 2.453(4) 4_645
S19 In10 2.437(3) 2_655
N1 C1 1.305(17) .
N1 C5 1.363(17) .
N2 C10 1.327(16) .
N2 C6 1.345(16) .
N3 C17 1.335(16) .
N3 C13 1.347(17) .
N4 C18 1.362(17) .
N4 C22 1.365(16) .
N5 C25 1.349(17) .
N5 C29 1.387(17) .
N6 C30 1.317(17) .
N6 C34 1.347(16) .
N7 C37 1.304(17) .
N7 C41 1.364(18) .
N8 C42 1.351(19) .
N8 C46 1.366(17) .
N9 C49 1.295(18) .
N9 C53 1.384(18) .
N10 C54 1.329(17) .
N10 C58 1.333(17) .
N11 C61 1.354(18) .
N11 C65 1.381(18) .
N12 C70 1.331(17) .
N12 C66 1.346(17) .
N13 C73 1.30(2) .
N13 C77 1.38(2) .
N14 C82 1.39(2) .
N14 C78 1.41(2) .
C1 C2 1.40(2) .
C1 H1 0.9400 .
C2 C3 1.37(2) .
C2 H2 0.9400 .
C3 C4 1.432(19) .
C3 H3 0.9400 .
C4 C5 1.391(18) .
C4 C11 1.438(19) .
C5 C10 1.466(19) .
C6 C7 1.39(2) .
C6 H6 0.9400 .
C7 C8 1.36(2) .
C7 H7 0.9400 .
C8 C9 1.374(19) .
C8 H8 0.9400 .
C9 C10 1.408(19) .
C9 C12 1.46(2) .
C11 C12 1.342(19) .
C11 H11 0.9400 .
C12 H12 0.9400 .
C13 C14 1.39(2) .
C13 H13 0.9400 .
C14 C15 1.371(19) .
C14 H14 0.9400 .
C15 C16 1.395(19) .
C15 H15 0.9400 .
C16 C23 1.413(19) .
C16 C17 1.46(2) .
C17 C22 1.471(18) .
C18 C19 1.359(18) .
C18 H18 0.9400 .
C19 C20 1.41(2) .
C19 H19 0.9400 .
C20 C21 1.40(2) .
C20 H20 0.9400 .
C21 C22 1.417(19) .
C21 C24 1.47(2) .
C23 C24 1.33(2) .
C23 H23 0.9400 .
C24 H24 0.9400 .
C25 C26 1.38(2) .
C25 H25 0.9400 .
C26 C27 1.35(2) .
C26 H26 0.9400 .
C27 C28 1.40(2) .
C27 H27 0.9400 .
C28 C29 1.419(19) .
C28 C35 1.50(2) .
C29 C34 1.395(19) .
C30 C31 1.43(2) .
C30 H30 0.9400 .
C31 C32 1.33(2) .
C31 H31 0.9400 .
C32 C33 1.39(2) .
C32 H32 0.9400 .
C33 C34 1.403(18) .
C33 C36 1.479(19) .
C35 C36 1.31(2) .
C35 H35 0.9400 .
C36 H36 0.9400 .
C37 C38 1.38(2) .
C37 H37 0.9400 .
C38 C39 1.40(2) .
C38 H38 0.9400 .
C39 C40 1.39(2) .
C39 H39 0.9400 .
C40 C47 1.40(2) .
C40 C41 1.44(2) .
C41 C46 1.43(2) .
C42 C43 1.40(2) .
C42 H42 0.9400 .
C43 C44 1.35(2) .
C43 H43 0.9400 .
C44 C45 1.38(2) .
C44 H44 0.9400 .
C45 C46 1.43(2) .
C45 C48 1.43(2) .
C47 C48 1.34(2) .
C47 H47 0.9400 .
C48 H48 0.9400 .
C49 C50 1.41(2) .
C49 H49 0.9400 .
C50 C51 1.34(2) .
C50 H50 0.9400 .
C51 C52 1.39(2) .
C51 H51 0.9400 .
C52 C53 1.39(2) .
C52 C59 1.43(2) .
C53 C58 1.445(19) .
C54 C55 1.373(19) .
C54 H54 0.9400 .
C55 C56 1.37(2) .
C55 H55 0.9400 .
C56 C57 1.41(2) .
C56 H56 0.9400 .
C57 C58 1.412(18) .
C57 C60 1.46(2) .
C59 C60 1.34(2) .
C59 H59 0.9400 .
C60 H60 0.9400 .
C61 C62 1.40(2) .
C61 H61 0.9400 .
C62 C63 1.26(2) .
C62 H62 0.9400 .
C63 C64 1.39(2) .
C63 H63 0.9400 .
C64 C71 1.37(2) .
C64 C65 1.40(2) .
C65 C70 1.454(19) .
C66 C67 1.43(2) .
C66 H66 0.9400 .
C67 C68 1.36(2) .
C67 H67 0.9400 .
C68 C69 1.39(2) .
C68 H68 0.9400 .
C69 C70 1.411(19) .
C69 C72 1.50(2) .
C71 C72 1.27(2) .
C71 H71 0.9400 .
C72 H72 0.9400 .
C73 C74 1.42(3) .
C73 H73 0.9400 .
C74 C75 1.34(3) .
C74 H74 0.9400 .
C75 C76 1.39(3) .
C75 H75 0.9400 .
C76 C77 1.40(2) .
C76 C83 1.43(3) .
C77 C82 1.45(3) .
C78 C79 1.39(3) .
C78 H78 0.9400 .
C79 C80 1.41(3) .
C79 H79 0.9400 .
C80 C81 1.42(3) .
C80 H80 0.9400 .
C81 C82 1.40(2) .
C81 C84 1.47(3) .
C83 C84 1.38(3) .
C83 H83 0.9400 .
C84 H84 0.9400 .

loop_
_geom_torsion_atom_site_label_1
_geom_torsion_atom_site_label_2
_geom_torsion_atom_site_label_3
_geom_torsion_atom_site_label_4
_geom_torsion
_geom_torsion_site_symmetry_1
_geom_torsion_site_symmetry_4
S5 In2 S2 In1 178.00(13) . .
S7 In2 S2 In1 -62.84(17) . .
S6 In2 S2 In1 58.50(17) . .
S3 In1 S2 In2 -66.65(18) . .
S4 In1 S2 In2 64.00(18) . .
S1 In1 S2 In2 174.91(16) . .
S8 In3 S3 In1 -177.87(15) . .
S6 In3 S3 In1 -60.91(18) . .
S9 In3 S3 In1 57.61(18) . .
S2 In1 S3 In3 66.72(18) . .
S4 In1 S3 In3 -63.89(18) . .
S1 In1 S3 In3 -178.42(15) . .
S10 In4 S4 In1 175.91(14) . .
S7 In4 S4 In1 57.00(18) . .
S9 In4 S4 In1 -63.88(16) . .
S3 In1 S4 In4 70.53(18) . .
S2 In1 S4 In4 -60.78(18) . .
S1 In1 S4 In4 -171.47(16) . .
S2 In2 S5 In5 -174.36(13) . .
S7 In2 S5 In5 64.94(15) . .
S6 In2 S5 In5 -56.22(16) . .
S11 In5 S5 In2 60.02(17) . .
S16 In5 S5 In2 175.78(13) 4_655 .
S12 In5 S5 In2 -65.99(16) . .
S8 In3 S6 In6 -60.10(16) . .
S3 In3 S6 In6 -178.57(13) . .
S9 In3 S6 In6 60.60(16) . .
S8 In3 S6 In2 179.93(13) . .
S3 In3 S6 In2 61.47(17) . .
S9 In3 S6 In2 -59.37(17) . .
S11 In6 S6 In3 175.03(13) . .
S13 In6 S6 In3 58.76(17) . .
S14 In6 S6 In3 -60.93(16) . .
S11 In6 S6 In2 -64.05(16) . .
S13 In6 S6 In2 179.68(13) . .
S14 In6 S6 In2 59.99(15) . .
S5 In2 S6 In3 -177.99(13) . .
S2 In2 S6 In3 -59.29(16) . .
S7 In2 S6 In3 62.20(17) . .
S5 In2 S6 In6 61.26(15) . .
S2 In2 S6 In6 179.96(12) . .
S7 In2 S6 In6 -58.55(15) . .
S4 In4 S7 In2 -57.31(16) . .
S10 In4 S7 In2 -177.47(14) . .
S9 In4 S7 In2 59.62(16) . .
S4 In4 S7 In7 -175.87(12) . .
S10 In4 S7 In7 63.96(16) . .
S9 In4 S7 In7 -58.94(16) . .
S5 In2 S7 In4 179.15(13) . .
S2 In2 S7 In4 59.72(17) . .
S6 In2 S7 In4 -60.01(16) . .
S5 In2 S7 In7 -61.98(16) . .
S2 In2 S7 In7 178.58(13) . .
S6 In2 S7 In7 58.85(16) . .
S15 In7 S7 In4 -62.53(16) . .
S12 In7 S7 In4 174.85(12) . .
S14 In7 S7 In4 57.19(16) . .
S15 In7 S7 In2 -179.46(13) . .
S12 In7 S7 In2 57.92(16) . .
S14 In7 S7 In2 -59.74(15) . .
S3 In3 S8 In8 -178.87(16) . .
S6 In3 S8 In8 62.75(19) . .
S9 In3 S8 In8 -54.9(2) . .
S13 In8 S8 In3 -66.5(2) . .
S16 In8 S8 In3 -179.34(14) . .
S17 In8 S8 In3 61.0(2) . .
S18 In9 S9 In4 58.78(16) . .
S17 In9 S9 In4 178.61(13) . .
S14 In9 S9 In4 -58.95(16) . .
S18 In9 S9 In3 179.35(13) . .
S17 In9 S9 In3 -60.83(16) . .
S14 In9 S9 In3 61.62(16) . .
S4 In4 S9 In9 -178.40(13) . .
S10 In4 S9 In9 -60.41(17) . .
S7 In4 S9 In9 59.28(16) . .
S4 In4 S9 In3 61.51(16) . .
S10 In4 S9 In3 179.49(13) . .
S7 In4 S9 In3 -60.81(17) . .
S8 In3 S9 In9 56.49(18) . .
S3 In3 S9 In9 179.46(13) . .
S6 In3 S9 In9 -60.93(16) . .
S8 In3 S9 In4 176.11(14) . .
S3 In3 S9 In4 -60.93(18) . .
S6 In3 S9 In4 58.69(17) . .
S4 In4 S10 In10 174.46(14) . .
S7 In4 S10 In10 -62.73(17) . .
S9 In4 S10 In10 59.37(18) . .
S19 In10 S10 In4 177.23(14) . .
S18 In10 S10 In4 -61.20(17) . .
S15 In10 S10 In4 66.03(18) . .
S13 In6 S11 In5 -178.87(15) . .
S14 In6 S11 In5 -59.33(19) . .
S6 In6 S11 In5 62.87(17) . .
S5 In5 S11 In6 -64.20(18) . .
S16 In5 S11 In6 -173.27(14) 4_655 .
S12 In5 S11 In6 61.42(18) . .
S15 In7 S12 In5 -177.53(13) . .
S14 In7 S12 In5 61.53(16) . .
S7 In7 S12 In5 -57.26(16) . .
S11 In5 S12 In7 -65.47(16) . .
S5 In5 S12 In7 62.78(16) . .
S16 In5 S12 In7 171.34(13) 4_655 .
S11 In6 S13 In8 -174.25(15) . .
S14 In6 S13 In8 62.99(19) . .
S6 In6 S13 In8 -57.97(18) . .
S16 In8 S13 In6 -179.28(15) . .
S8 In8 S13 In6 62.83(19) . .
S17 In8 S13 In6 -63.3(2) . .
S11 In6 S14 In9 178.68(14) . .
S13 In6 S14 In9 -62.46(17) . .
S6 In6 S14 In9 58.33(16) . .
S11 In6 S14 In7 59.00(17) . .
S13 In6 S14 In7 177.86(13) . .
S6 In6 S14 In7 -61.35(16) . .
S18 In9 S14 In6 -177.64(13) . .
S17 In9 S14 In6 60.58(17) . .
S9 In9 S14 In6 -59.17(16) . .
S18 In9 S14 In7 -59.28(17) . .
S17 In9 S14 In7 178.93(13) . .
S9 In9 S14 In7 59.19(16) . .
S15 In7 S14 In6 179.56(13) . .
S12 In7 S14 In6 -57.90(16) . .
S7 In7 S14 In6 60.64(15) . .
S15 In7 S14 In9 61.50(17) . .
S12 In7 S14 In9 -175.96(13) . .
S7 In7 S14 In9 -57.42(16) . .
S12 In7 S15 In10 179.41(13) . .
S14 In7 S15 In10 -60.82(17) . .
S7 In7 S15 In10 58.76(17) . .
S19 In10 S15 In7 -177.35(11) . .
S10 In10 S15 In7 -63.82(17) . .
S18 In10 S15 In7 63.93(18) . .
S13 In8 S16 In5 -73.12(18) . 4_645
S8 In8 S16 In5 45.17(19) . 4_645
S17 In8 S16 In5 166.79(14) . 4_645
S18 In9 S17 In8 -176.40(13) . .
S9 In9 S17 In8 65.16(16) . .
S14 In9 S17 In8 -56.57(18) . .
S13 In8 S17 In9 58.86(18) . .
S16 In8 S17 In9 171.54(14) . .
S8 In8 S17 In9 -67.24(18) . .
S17 In9 S18 In10 -177.79(14) . .
S9 In9 S18 In10 -60.13(17) . .
S14 In9 S18 In10 59.72(17) . .
S19 In10 S18 In9 -177.90(13) . .
S10 In10 S18 In9 63.54(18) . .
S15 In10 S18 In9 -64.71(18) . .
S10 In10 S19 In10 61.91(11) . 2_655
S18 In10 S19 In10 -60.42(11) . 2_655
S15 In10 S19 In10 -179.29(10) . 2_655
N2 Ni1 N1 C1 172.1(15) . .
N3 Ni1 N1 C1 -95.2(14) . .
N4 Ni1 N1 C1 -133(3) . .
N6 Ni1 N1 C1 72.5(14) . .
N5 Ni1 N1 C1 -7.1(14) . .
N2 Ni1 N1 C5 -12.8(10) . .
N3 Ni1 N1 C5 79.9(10) . .
N4 Ni1 N1 C5 43(3) . .
N6 Ni1 N1 C5 -112.4(10) . .
N5 Ni1 N1 C5 168.0(10) . .
N1 Ni1 N2 C10 14.9(10) . .
N3 Ni1 N2 C10 -77.8(10) . .
N4 Ni1 N2 C10 -158.2(10) . .
N6 Ni1 N2 C10 106.8(10) . .
N5 Ni1 N2 C10 20(3) . .
N1 Ni1 N2 C6 -177.4(13) . .
N3 Ni1 N2 C6 89.9(13) . .
N4 Ni1 N2 C6 9.5(13) . .
N6 Ni1 N2 C6 -85.5(13) . .
N5 Ni1 N2 C6 -172(3) . .
N1 Ni1 N3 C17 172.1(9) . .
N2 Ni1 N3 C17 -108.8(9) . .
N4 Ni1 N3 C17 -13.0(9) . .
N6 Ni1 N3 C17 52(2) . .
N5 Ni1 N3 C17 79.8(9) . .
N1 Ni1 N3 C13 4.3(13) . .
N2 Ni1 N3 C13 83.4(13) . .
N4 Ni1 N3 C13 179.2(13) . .
N6 Ni1 N3 C13 -115.3(19) . .
N5 Ni1 N3 C13 -87.9(13) . .
N1 Ni1 N4 C18 -137(3) . .
N2 Ni1 N4 C18 -83.1(12) . .
N3 Ni1 N4 C18 -175.4(12) . .
N6 Ni1 N4 C18 17.4(12) . .
N5 Ni1 N4 C18 97.1(12) . .
N1 Ni1 N4 C22 49(3) . .
N2 Ni1 N4 C22 103.0(9) . .
N3 Ni1 N4 C22 10.7(9) . .
N6 Ni1 N4 C22 -156.5(9) . .
N5 Ni1 N4 C22 -76.8(9) . .
N1 Ni1 N5 C25 -82.9(12) . .
N2 Ni1 N5 C25 -88(3) . .
N3 Ni1 N5 C25 10.3(12) . .
N4 Ni1 N5 C25 90.3(12) . .
N6 Ni1 N5 C25 -176.2(13) . .
N1 Ni1 N5 C29 91.2(9) . .
N2 Ni1 N5 C29 86(3) . .
N3 Ni1 N5 C29 -175.6(9) . .
N4 Ni1 N5 C29 -95.6(9) . .
N6 Ni1 N5 C29 -2.2(8) . .
N1 Ni1 N6 C30 88.2(12) . .
N2 Ni1 N6 C30 8.8(12) . .
N3 Ni1 N6 C30 -152.2(16) . .
N4 Ni1 N6 C30 -88.3(12) . .
N5 Ni1 N6 C30 179.9(12) . .
N1 Ni1 N6 C34 -90.2(9) . .
N2 Ni1 N6 C34 -169.6(9) . .
N3 Ni1 N6 C34 29(2) . .
N4 Ni1 N6 C34 93.4(9) . .
N5 Ni1 N6 C34 1.6(9) . .
N8 Ni2 N7 C37 179.9(14) . .
N12 Ni2 N7 C37 83.8(13) . .
N9 Ni2 N7 C37 -88.1(13) . .
N11 Ni2 N7 C37 4.2(14) . .
N10 Ni2 N7 C37 -136(3) . .
N8 Ni2 N7 C41 -1.9(9) . .
N12 Ni2 N7 C41 -97.9(10) . .
N9 Ni2 N7 C41 90.2(10) . .
N11 Ni2 N7 C41 -177.5(9) . .
N10 Ni2 N7 C41 43(3) . .
N12 Ni2 N8 C42 -87.6(14) . .
N9 Ni2 N8 C42 85.4(14) . .
N11 Ni2 N8 C42 -139(4) . .
N7 Ni2 N8 C42 179.4(14) . .
N10 Ni2 N8 C42 5.6(14) . .
N12 Ni2 N8 C46 95.9(10) . .
N9 Ni2 N8 C46 -91.1(10) . .
N11 Ni2 N8 C46 44(5) . .
N7 Ni2 N8 C46 2.9(9) . .
N10 Ni2 N8 C46 -171.0(10) . .
N8 Ni2 N9 C49 86.7(17) . .
N12 Ni2 N9 C49 -130(2) . .
N11 Ni2 N9 C49 -88.7(17) . .
N7 Ni2 N9 C49 5.9(17) . .
N10 Ni2 N9 C49 179.3(17) . .
N8 Ni2 N9 C53 -100.8(11) . .
N12 Ni2 N9 C53 43(3) . .
N11 Ni2 N9 C53 83.8(11) . .
N7 Ni2 N9 C53 178.5(11) . .
N10 Ni2 N9 C53 -8.1(11) . .
N8 Ni2 N10 C54 -87.6(12) . .
N12 Ni2 N10 C54 9.2(12) . .
N9 Ni2 N10 C54 -179.8(12) . .
N11 Ni2 N10 C54 88.6(12) . .
N7 Ni2 N10 C54 -131(3) . .
N8 Ni2 N10 C58 99.7(10) . .
N12 Ni2 N10 C58 -163.6(9) . .
N9 Ni2 N10 C58 7.4(9) . .
N11 Ni2 N10 C58 -84.1(10) . .
N7 Ni2 N10 C58 56(3) . .
N8 Ni2 N11 C61 -128(4) . .
N12 Ni2 N11 C61 -180.0(13) . .
N9 Ni2 N11 C61 7.8(13) . .
N7 Ni2 N11 C61 -86.7(12) . .
N10 Ni2 N11 C61 87.7(12) . .
N8 Ni2 N11 C65 51(5) . .
N12 Ni2 N11 C65 -1.9(9) . .
N9 Ni2 N11 C65 -174.1(10) . .
N7 Ni2 N11 C65 91.4(10) . .
N10 Ni2 N11 C65 -94.2(10) . .
N8 Ni2 N12 C70 -173.9(10) . .
N9 Ni2 N12 C70 43(3) . .
N11 Ni2 N12 C70 0.9(9) . .
N7 Ni2 N12 C70 -93.0(10) . .
N10 Ni2 N12 C70 92.6(10) . .
N8 Ni2 N12 C66 3.6(12) . .
N9 Ni2 N12 C66 -139(2) . .
N11 Ni2 N12 C66 178.4(12) . .
N7 Ni2 N12 C66 84.6(12) . .
N10 Ni2 N12 C66 -89.8(12) . .
C5 N1 C1 C2 -7(2) . .
Ni1 N1 C1 C2 167.9(12) . .
N1 C1 C2 C3 3(3) . .
C1 C2 C3 C4 2(3) . .
C2 C3 C4 C5 -1(2) . .
C2 C3 C4 C11 177.8(16) . .
C1 N1 C5 C4 8(2) . .
Ni1 N1 C5 C4 -168.0(12) . .
C1 N1 C5 C10 -175.0(14) . .
Ni1 N1 C5 C10 9.2(16) . .
C3 C4 C5 N1 -4(2) . .
C11 C4 C5 N1 177.4(14) . .
C3 C4 C5 C10 179.0(14) . .
C11 C4 C5 C10 0(2) . .
C10 N2 C6 C7 1(2) . .
Ni1 N2 C6 C7 -166.2(12) . .
N2 C6 C7 C8 -2(3) . .
C6 C7 C8 C9 1(3) . .
C7 C8 C9 C10 0(2) . .
C7 C8 C9 C12 179.5(15) . .
C6 N2 C10 C9 0(2) . .
Ni1 N2 C10 C9 169.9(12) . .
C6 N2 C10 C5 176.0(13) . .
Ni1 N2 C10 C5 -14.5(15) . .
C8 C9 C10 N2 -1(2) . .
C12 C9 C10 N2 179.6(14) . .
C8 C9 C10 C5 -176.7(14) . .
C12 C9 C10 C5 4(2) . .
N1 C5 C10 N2 3.6(19) . .
C4 C5 C10 N2 -179.0(13) . .
N1 C5 C10 C9 179.5(13) . .
C4 C5 C10 C9 -3(2) . .
C5 C4 C11 C12 2(2) . .
C3 C4 C11 C12 -177.2(16) . .
C4 C11 C12 C9 0(2) . .
C8 C9 C12 C11 178.5(16) . .
C10 C9 C12 C11 -2(2) . .
C17 N3 C13 C14 -4(2) . .
Ni1 N3 C13 C14 163.9(12) . .
N3 C13 C14 C15 5(2) . .
C13 C14 C15 C16 -3(2) . .
C14 C15 C16 C23 -179.8(14) . .
C14 C15 C16 C17 0(2) . .
C13 N3 C17 C16 0(2) . .
Ni1 N3 C17 C16 -169.1(11) . .
C13 N3 C17 C22 -177.4(12) . .
Ni1 N3 C17 C22 13.1(14) . .
C15 C16 C17 N3 1(2) . .
C23 C16 C17 N3 -179.0(12) . .
C15 C16 C17 C22 179.0(12) . .
C23 C16 C17 C22 -1.1(19) . .
C22 N4 C18 C19 5(2) . .
Ni1 N4 C18 C19 -169.0(10) . .
N4 C18 C19 C20 -2(2) . .
C18 C19 C20 C21 -1(2) . .
C19 C20 C21 C22 1(2) . .
C19 C20 C21 C24 178.6(14) . .
C18 N4 C22 C21 -4.5(19) . .
Ni1 N4 C22 C21 170.3(11) . .
C18 N4 C22 C17 178.0(11) . .
Ni1 N4 C22 C17 -7.2(14) . .
C20 C21 C22 N4 2(2) . .
C24 C21 C22 N4 -175.9(12) . .
C20 C21 C22 C17 179.2(12) . .
C24 C21 C22 C17 2(2) . .
N3 C17 C22 N4 -4.0(17) . .
C16 C17 C22 N4 178.0(12) . .
N3 C17 C22 C21 178.4(12) . .
C16 C17 C22 C21 0.4(19) . .
C15 C16 C23 C24 179.7(15) . .
C17 C16 C23 C24 0(2) . .
C16 C23 C24 C21 2(2) . .
C20 C21 C24 C23 179.6(14) . .
C22 C21 C24 C23 -3(2) . .
C29 N5 C25 C26 0(2) . .
Ni1 N5 C25 C26 173.8(12) . .
N5 C25 C26 C27 1(2) . .
C25 C26 C27 C28 -1(2) . .
C26 C27 C28 C29 0(2) . .
C26 C27 C28 C35 -176.7(15) . .
C25 N5 C29 C34 177.7(12) . .
Ni1 N5 C29 C34 2.6(15) . .
C25 N5 C29 C28 -1.3(18) . .
Ni1 N5 C29 C28 -176.5(10) . .
C27 C28 C29 N5 2(2) . .
C35 C28 C29 N5 178.2(12) . .
C27 C28 C29 C34 -177.4(13) . .
C35 C28 C29 C34 -1(2) . .
C34 N6 C30 C31 4(2) . .
Ni1 N6 C30 C31 -174.7(11) . .
N6 C30 C31 C32 0(2) . .
C30 C31 C32 C33 -4(2) . .
C31 C32 C33 C34 3(2) . .
C31 C32 C33 C36 -176.8(16) . .
C30 N6 C34 C29 -179.2(12) . .
Ni1 N6 C34 C29 -0.7(15) . .
C30 N6 C34 C33 -4.0(19) . .
Ni1 N6 C34 C33 174.5(10) . .
N5 C29 C34 N6 -1.3(19) . .
C28 C29 C34 N6 177.7(12) . .
N5 C29 C34 C33 -176.6(12) . .
C28 C29 C34 C33 2(2) . .
C32 C33 C34 N6 1(2) . .
C36 C33 C34 N6 -179.3(13) . .
C32 C33 C34 C29 175.7(13) . .
C36 C33 C34 C29 -4(2) . .
C27 C28 C35 C36 177.8(15) . .
C29 C28 C35 C36 1(2) . .
C28 C35 C36 C33 -3(2) . .
C32 C33 C36 C35 -175.2(16) . .
C34 C33 C36 C35 5(2) . .
C41 N7 C37 C38 4(2) . .
Ni2 N7 C37 C38 -178.0(11) . .
N7 C37 C38 C39 -4(2) . .
C37 C38 C39 C40 2(2) . .
C38 C39 C40 C47 -177.0(16) . .
C38 C39 C40 C41 -1(2) . .
C37 N7 C41 C46 179.3(13) . .
Ni2 N7 C41 C46 0.7(16) . .
C37 N7 C41 C40 -2(2) . .
Ni2 N7 C41 C40 179.1(11) . .
C39 C40 C41 N7 1(2) . .
C47 C40 C41 N7 177.3(14) . .
C39 C40 C41 C46 179.5(13) . .
C47 C40 C41 C46 -4(2) . .
C46 N8 C42 C43 2(2) . .
Ni2 N8 C42 C43 -174.1(13) . .
N8 C42 C43 C44 1(3) . .
C42 C43 C44 C45 -5(2) . .
C43 C44 C45 C46 5(2) . .
C43 C44 C45 C48 -176.2(15) . .
C42 N8 C46 C41 179.6(13) . .
Ni2 N8 C46 C41 -3.3(15) . .
C42 N8 C46 C45 -2(2) . .
Ni2 N8 C46 C45 174.9(11) . .
N7 C41 C46 N8 1.7(19) . .
C40 C41 C46 N8 -176.8(12) . .
N7 C41 C46 C45 -176.5(13) . .
C40 C41 C46 C45 5(2) . .
C44 C45 C46 N8 -1(2) . .
C48 C45 C46 N8 179.8(13) . .
C44 C45 C46 C41 176.6(13) . .
C48 C45 C46 C41 -2(2) . .
C39 C40 C47 C48 176.6(17) . .
C41 C40 C47 C48 1(3) . .
C40 C47 C48 C45 2(3) . .
C44 C45 C48 C47 179.8(16) . .
C46 C45 C48 C47 -2(2) . .
C53 N9 C49 C50 5(3) . .
Ni2 N9 C49 C50 176.9(15) . .
N9 C49 C50 C51 -5(3) . .
C49 C50 C51 C52 3(3) . .
C50 C51 C52 C53 -2(3) . .
C50 C51 C52 C59 178(2) . .
C49 N9 C53 C52 -3(3) . .
Ni2 N9 C53 C52 -176.9(14) . .
C49 N9 C53 C58 -178.9(16) . .
Ni2 N9 C53 C58 7.5(17) . .
C51 C52 C53 N9 2(3) . .
C59 C52 C53 N9 -178.0(16) . .
C51 C52 C53 C58 177.3(17) . .
C59 C52 C53 C58 -3(3) . .
C58 N10 C54 C55 -4(2) . .
Ni2 N10 C54 C55 -176.1(11) . .
N10 C54 C55 C56 5(2) . .
C54 C55 C56 C57 -3(3) . .
C55 C56 C57 C58 0(2) . .
C55 C56 C57 C60 -178.1(16) . .
C54 N10 C58 C57 1(2) . .
Ni2 N10 C58 C57 174.6(11) . .
C54 N10 C58 C53 -179.2(13) . .
Ni2 N10 C58 C53 -5.9(17) . .
C56 C57 C58 N10 1(2) . .
C60 C57 C58 N10 178.9(13) . .
C56 C57 C58 C53 -178.8(15) . .
C60 C57 C58 C53 -1(2) . .
N9 C53 C58 N10 -1(2) . .
C52 C53 C58 N10 -176.6(15) . .
N9 C53 C58 C57 178.5(14) . .
C52 C53 C58 C57 3(2) . .
C51 C52 C59 C60 -179.8(19) . .
C53 C52 C59 C60 0(3) . .
C52 C59 C60 C57 2(3) . .
C56 C57 C60 C59 176.3(17) . .
C58 C57 C60 C59 -2(2) . .
C65 N11 C61 C62 2(2) . .
Ni2 N11 C61 C62 -179.9(11) . .
N11 C61 C62 C63 -1(3) . .
C61 C62 C63 C64 -1(3) . .
C62 C63 C64 C71 179.1(18) . .
C62 C63 C64 C65 1(3) . .
C61 N11 C65 C64 -2(2) . .
Ni2 N11 C65 C64 179.6(11) . .
C61 N11 C65 C70 -179.1(12) . .
Ni2 N11 C65 C70 2.5(15) . .
C71 C64 C65 N11 -177.7(14) . .
C63 C64 C65 N11 0(2) . .
C71 C64 C65 C70 -1(2) . .
C63 C64 C65 C70 177.3(13) . .
C70 N12 C66 C67 -6(2) . .
Ni2 N12 C66 C67 177.0(10) . .
N12 C66 C67 C68 6(2) . .
C66 C67 C68 C69 -5(2) . .
C67 C68 C69 C70 4(2) . .
C67 C68 C69 C72 179.3(16) . .
C66 N12 C70 C69 4(2) . .
Ni2 N12 C70 C69 -177.9(11) . .
C66 N12 C70 C65 -177.6(12) . .
Ni2 N12 C70 C65 0.3(16) . .
C68 C69 C70 N12 -3(2) . .
C72 C69 C70 N12 -179.2(14) . .
C68 C69 C70 C65 178.3(13) . .
C72 C69 C70 C65 3(2) . .
N11 C65 C70 N12 -1.9(18) . .
C64 C65 C70 N12 -179.0(14) . .
N11 C65 C70 C69 176.5(12) . .
C64 C65 C70 C69 -1(2) . .
C63 C64 C71 C72 -177.8(18) . .
C65 C64 C71 C72 0(3) . .
C64 C71 C72 C69 2(3) . .
C68 C69 C72 C71 -178.7(18) . .
C70 C69 C72 C71 -4(3) . .
C77 N13 C73 C74 -2(3) . .
N13 C73 C74 C75 0(4) . .
C73 C74 C75 C76 2(4) . .
C74 C75 C76 C77 -4(3) . .
C74 C75 C76 C83 -179(2) . .
C73 N13 C77 C76 0(3) . .
C73 N13 C77 C82 -179.8(18) . .
C75 C76 C77 N13 3(3) . .
C83 C76 C77 N13 178.1(18) . .
C75 C76 C77 C82 -177.5(19) . .
C83 C76 C77 C82 -2(3) . .
C82 N14 C78 C79 2(3) . .
N14 C78 C79 C80 -5(3) . .
C78 C79 C80 C81 7(3) . .
C79 C80 C81 C82 -6(3) . .
C79 C80 C81 C84 172.6(19) . .
C78 N14 C82 C81 -1(3) . .
C78 N14 C82 C77 -176.6(16) . .
C80 C81 C82 N14 3(3) . .
C84 C81 C82 N14 -175.3(17) . .
C80 C81 C82 C77 178.9(18) . .
C84 C81 C82 C77 0(3) . .
N13 C77 C82 N14 -4(3) . .
C76 C77 C82 N14 176.5(17) . .
N13 C77 C82 C81 -179.4(17) . .
C76 C77 C82 C81 1(3) . .
C75 C76 C83 C84 178(2) . .
C77 C76 C83 C84 2(3) . .
C76 C83 C84 C81 -1(3) . .
C82 C81 C84 C83 0(3) . .
C80 C81 C84 C83 -179(2) . .

loop_
_platon_squeeze_void_nr
_platon_squeeze_void_average_x
_platon_squeeze_void_average_y
_platon_squeeze_void_average_z
_platon_squeeze_void_volume
_platon_squeeze_void_count_electrons
1 0.159 0.530 0.005 42.5 6.4
2 0.341 0.970 -0.005 41.6 7.2
3 0.659 0.030 0.005 42.5 6.4
4 0.841 0.470 -0.005 41.6 7.2
5 0.500 -0.008 0.250 758.0 57.7
6 1.000 0.492 0.250 758.0 57.7
7 0.188 0.144 0.113 26.0 7.3
8 0.688 0.644 0.113 26.0 7.3
9 0.275 0.539 0.201 92.4 10.2
10 0.775 1.039 0.201 92.4 10.2
11 0.224 0.039 0.299 92.3 9.5
12 0.724 0.539 0.299 92.3 9.5
13 0.312 0.644 0.387 26.0 7.1
14 0.812 0.144 0.387 26.0 7.1
15 0.341 0.030 0.495 42.0 6.6
16 0.841 0.530 0.495 42.0 6.6
17 0.159 0.469 0.506 41.4 6.3
18 0.659 -0.031 0.506 41.4 6.3
19 0.500 1.008 0.750 756.5 57.7
20 1.000 0.508 0.750 756.5 57.7
21 0.188 0.856 0.613 26.0 8.1
22 0.688 0.356 0.613 26.0 8.1
23 0.275 0.461 0.701 92.4 10.9
24 0.775 -0.039 0.701 92.4 10.9
25 0.225 0.961 0.799 92.4 10.2
26 0.725 0.461 0.799 92.4 10.2
27 0.312 0.356 0.887 26.0 8.0
28 0.812 0.856 0.887 26.0 8.0
